data_7226004
loop_
_publ_author_name
'Alam, Md. M.'
'Bolze, F.'
'Daniel, C.'
'Flamigni, L.'
'Gourlaouen, C.'
'Heitz, V.'
'Jenni, S.'
'Schmitt, J.'
'Sour, A.'
'Ventura, B.'

_publ_section_title
;
 \p-Extended diketopyrrolopyrrole--porphyrin arrays: one- and two-photon
 photophysical investigations and theoretical studies
;
_journal_name_full 'Phys. Chem. Chem. Phys.'
_journal_paper_doi 10.1039/C6CP01844K
_journal_year 2016
_chemical_compound_source /
_chemical_formula_moiety 'C84 H122 N4 O17 S Si2 Zn'
_chemical_formula_sum 'C84 H122 N4 O17 S Si2 Zn'
_chemical_formula_weight 1613.46
_chemical_melting_point ?
_chemical_name_common ZnP
_chemical_name_systematic ZnP
_chemical_properties_physical 'Oxygen-sensitive, Light-sensitive, Photo-sensitive'
_space_group_crystal_system triclinic
_space_group_IT_number 2
_space_group_name_Hall '-P 1'
_space_group_name_H-M_alt 'P -1'
_symmetry_space_group_name_Hall '-P 1'
_symmetry_space_group_name_H-M 'P -1'
_atom_sites_solution_hydrogens geom
_audit_creation_method SHELXL-2013
_audit_update_record
;
2016-02-05 deposited with the CCDC.
2016-07-06 downloaded from the CCDC.
;
_cell_angle_alpha 79.762(2)
_cell_angle_beta 89.224(2)
_cell_angle_gamma 74.592(2)
_cell_formula_units_Z 2
_cell_length_a 11.4105(3)
_cell_length_b 17.6824(4)
_cell_length_c 22.7971(6)
_cell_measurement_reflns_used 6386
_cell_measurement_temperature 173(2)
_cell_measurement_theta_max 65.81
_cell_measurement_theta_min 2.99
_cell_volume 4361.0(2)
_computing_cell_refinement 'Bruker SAINT'
_computing_data_collection 'Bruker APEX2'
_computing_data_reduction 'Bruker SAINT'
_computing_molecular_graphics 'Bruker SHELXTL'
_computing_publication_material 'Bruker SHELXTL'
_computing_structure_refinement 'SHELXL-2013 (Sheldrick 2013)'
_computing_structure_solution 'SHELXS-97 (Sheldrick 2008)'
_diffrn_ambient_temperature 173(2)
_diffrn_measured_fraction_theta_full 0.957
_diffrn_measured_fraction_theta_max 0.976
_diffrn_measurement_device_type 'Bruker APEX-II CCD'
_diffrn_measurement_method '\f and \w scans'
_diffrn_radiation_monochromator mirror
_diffrn_radiation_type CuK\a
_diffrn_radiation_wavelength 1.54178
_diffrn_reflns_av_R_equivalents 0.0540
_diffrn_reflns_av_unetI/netI 0.0636
_diffrn_reflns_Laue_measured_fraction_full 0.957
_diffrn_reflns_Laue_measured_fraction_max 0.976
_diffrn_reflns_limit_h_max 13
_diffrn_reflns_limit_h_min -13
_diffrn_reflns_limit_k_max 16
_diffrn_reflns_limit_k_min -20
_diffrn_reflns_limit_l_max 26
_diffrn_reflns_limit_l_min -27
_diffrn_reflns_number 42050
_diffrn_reflns_point_group_measured_fraction_full 0.957
_diffrn_reflns_point_group_measured_fraction_max 0.976
_diffrn_reflns_theta_full 67.679
_diffrn_reflns_theta_max 66.733
_diffrn_reflns_theta_min 2.635
_diffrn_source 'Cu-ImuS microfocus tube'
_exptl_absorpt_coefficient_mu 1.408
_exptl_absorpt_correction_T_max 0.7528
_exptl_absorpt_correction_T_min 0.6889
_exptl_absorpt_correction_type multi-scan
_exptl_absorpt_process_details sadabs
_exptl_crystal_colour green
_exptl_crystal_density_diffrn 1.229
_exptl_crystal_description plate
_exptl_crystal_F_000 1728
_exptl_crystal_preparation Luminescent
_exptl_crystal_recrystallization_method 'Re-crystallisation from solvent: DMSO/H2O'
_exptl_crystal_size_max 0.250
_exptl_crystal_size_mid 0.060
_exptl_crystal_size_min 0.040
_refine_diff_density_max 0.895
_refine_diff_density_min -0.822
_refine_diff_density_rms 0.057
_refine_ls_extinction_method none
_refine_ls_goodness_of_fit_ref 1.037
_refine_ls_hydrogen_treatment constr
_refine_ls_matrix_type full
_refine_ls_number_parameters 994
_refine_ls_number_reflns 15092
_refine_ls_number_restraints 0
_refine_ls_restrained_S_all 1.037
_refine_ls_R_factor_all 0.0740
_refine_ls_R_factor_gt 0.0471
_refine_ls_shift/su_max 0.000
_refine_ls_shift/su_mean 0.000
_refine_ls_structure_factor_coef Fsqd
_refine_ls_weighting_details 'w=1/[\s^2^(Fo^2^)+(0.0571P)^2^+0.2094P] where P=(Fo^2^+2Fc^2^)/3'
_refine_ls_weighting_scheme calc
_refine_ls_wR_factor_gt 0.1076
_refine_ls_wR_factor_ref 0.1187
_reflns_Friedel_coverage 0.000
_reflns_number_gt 10875
_reflns_number_total 15092
_reflns_threshold_expression 'I > 2\s(I)'
_cod_data_source_file c6cp01844k2.cif
_cod_data_source_block shelx
_cod_depositor_comments
;
The following automatic conversions were performed:

'_chemical_melting_point' value 'unknown' was changed to '?' - the
value is undefined or not given.

'_space_group_crystal_system' value 'Triclinic' changed to
'triclinic' according to
/usr/data/users/saulius/crontab/automatic-downloads/rss-feeds/RSC/lib/dictionaries/cif_core.dic
dictionary named 'cif_core.dic' version 2.4.2 from 2011-04-26.

Automatic conversion script
Id: cif_fix_values 4268 2015-11-12 08:31:59Z antanas 
;
_cod_database_code 7226004
_shelx_space_group_comment
;
The symmetry employed for this shelxl refinement is uniquely defined
by the following loop, which should always be used as a source of
symmetry information in preference to the above space-group names.
They are only intended as comments.
;
_shelx_estimated_absorpt_t_min 0.720
_shelx_estimated_absorpt_t_max 0.946
_shelxl_version_number 2013-4

loop_
_space_group_symop_operation_xyz
'x, y, z'
'-x, -y, -z'

loop_
_atom_site_label
_atom_site_type_symbol
_atom_site_fract_x
_atom_site_fract_y
_atom_site_fract_z
_atom_site_U_iso_or_equiv
_atom_site_adp_type
_atom_site_occupancy
_atom_site_site_symmetry_order
_atom_site_calc_flag
_atom_site_refinement_flags_posn
_atom_site_refinement_flags_adp
C1 C 0.3377(2) 0.13887(14) 0.16562(12) 0.0229(6) Uani 1 1 d . .
C2 C 0.3890(3) 0.13529(15) 0.10814(12) 0.0298(7) Uani 1 1 d . .
H2 H 0.3974 0.0931 0.0864 0.036 Uiso 1 1 calc R U
C3 C 0.4230(3) 0.20309(15) 0.09069(12) 0.0274(6) Uani 1 1 d . .
H3 H 0.4604 0.2174 0.0544 0.033 Uiso 1 1 calc R U
C4 C 0.3924(2) 0.24971(14) 0.13717(11) 0.0212(6) Uani 1 1 d . .
C5 C 0.4169(2) 0.32317(14) 0.13717(11) 0.0194(6) Uani 1 1 d . .
C6 C 0.3878(2) 0.36889(14) 0.18252(11) 0.0192(5) Uani 1 1 d . .
C7 C 0.4106(2) 0.44527(14) 0.18150(12) 0.0236(6) Uani 1 1 d . .
H7 H 0.4484 0.4733 0.1508 0.028 Uiso 1 1 calc R U
C8 C 0.3678(2) 0.46960(14) 0.23269(12) 0.0239(6) Uani 1 1 d . .
H8 H 0.3697 0.5181 0.2447 0.029 Uiso 1 1 calc R U
C9 C 0.3189(2) 0.40820(14) 0.26551(11) 0.0202(6) Uani 1 1 d . .
C10 C 0.2649(2) 0.41007(14) 0.32150(12) 0.0214(6) Uani 1 1 d . .
C11 C 0.2159(2) 0.35130(14) 0.35413(11) 0.0201(6) Uani 1 1 d . .
C12 C 0.1531(2) 0.35845(15) 0.40889(12) 0.0252(6) Uani 1 1 d . .
H12 H 0.1395 0.4023 0.4292 0.030 Uiso 1 1 calc R U
C13 C 0.1173(2) 0.29163(14) 0.42599(12) 0.0230(6) Uani 1 1 d . .
H13 H 0.0744 0.2793 0.4608 0.028 Uiso 1 1 calc R U
C14 C 0.1559(2) 0.24202(14) 0.38171(11) 0.0194(6) Uani 1 1 d . .
C15 C 0.1275(2) 0.17008(14) 0.38069(11) 0.0191(6) Uani 1 1 d . .
C16 C 0.1584(2) 0.12401(14) 0.33552(11) 0.0193(5) Uani 1 1 d . .
C17 C 0.1293(2) 0.04958(14) 0.33415(12) 0.0244(6) Uani 1 1 d . .
H17 H 0.0850 0.0235 0.3628 0.029 Uiso 1 1 calc R U
C18 C 0.1768(2) 0.02422(14) 0.28450(12) 0.0264(6) Uani 1 1 d . .
H18 H 0.1731 -0.0234 0.2717 0.032 Uiso 1 1 calc R U
C19 C 0.2343(2) 0.08262(14) 0.25441(11) 0.0206(6) Uani 1 1 d . .
C20 C 0.2908(2) 0.07930(14) 0.19921(12) 0.0227(6) Uani 1 1 d . .
C21 C 0.4855(2) 0.35244(13) 0.08543(11) 0.0203(6) Uani 1 1 d . .
C22 C 0.4272(2) 0.38276(14) 0.02941(12) 0.0223(6) Uani 1 1 d . .
H22 H 0.3426 0.3884 0.0244 0.027 Uiso 1 1 calc R U
C23 C 0.4942(2) 0.40451(14) -0.01883(12) 0.0229(6) Uani 1 1 d . .
C24 C 0.6176(2) 0.39692(14) -0.01219(12) 0.0242(6) Uani 1 1 d . .
H24 H 0.6628 0.4118 -0.0455 0.029 Uiso 1 1 calc R U
C25 C 0.6741(2) 0.36744(14) 0.04362(12) 0.0237(6) Uani 1 1 d . .
C26 C 0.6074(2) 0.34583(14) 0.09285(12) 0.0230(6) Uani 1 1 d . .
H26 H 0.6463 0.3267 0.1312 0.028 Uiso 1 1 calc R U
C27 C 0.3217(2) 0.44077(16) -0.08731(12) 0.0294(7) Uani 1 1 d . .
H27A H 0.2702 0.4803 -0.0655 0.035 Uiso 1 1 calc R U
H27B H 0.3038 0.3888 -0.0736 0.035 Uiso 1 1 calc R U
C28 C 0.2949(3) 0.46676(16) -0.15275(13) 0.0332(7) Uani 1 1 d . .
H28A H 0.2060 0.4818 -0.1613 0.040 Uiso 1 1 calc R U
H28B H 0.3261 0.5134 -0.1680 0.040 Uiso 1 1 calc R U
C29 C 0.3702(3) 0.4203(2) -0.24177(15) 0.0549(10) Uani 1 1 d . .
H29A H 0.4431 0.3813 -0.2527 0.066 Uiso 1 1 calc R U
H29B H 0.3857 0.4736 -0.2505 0.066 Uiso 1 1 calc R U
C30 C 0.2640(3) 0.4211(2) -0.27973(15) 0.0526(10) Uani 1 1 d . .
H30A H 0.2888 0.4226 -0.3216 0.063 Uiso 1 1 calc R U
H30B H 0.2398 0.3711 -0.2666 0.063 Uiso 1 1 calc R U
C31 C 0.1682(4) 0.5577(2) -0.31678(17) 0.0672(12) Uani 1 1 d . .
H31A H 0.1415 0.5558 -0.3575 0.081 Uiso 1 1 calc R U
H31B H 0.2531 0.5617 -0.3181 0.081 Uiso 1 1 calc R U
C32 C 0.0878(4) 0.6286(2) -0.29565(17) 0.0620(11) Uani 1 1 d . .
H32A H 0.0769 0.6767 -0.3271 0.074 Uiso 1 1 calc R U
H32B H 0.0068 0.6199 -0.2866 0.074 Uiso 1 1 calc R U
C33 C 0.0666(4) 0.7015(2) -0.2175(2) 0.0714(12) Uani 1 1 d . .
H33A H 0.0535 0.7525 -0.2452 0.107 Uiso 1 1 calc R U
H33B H 0.1059 0.7049 -0.1804 0.107 Uiso 1 1 calc R U
H33C H -0.0117 0.6899 -0.2087 0.107 Uiso 1 1 calc R U
C34 C 0.8656(3) 0.38471(17) 0.00811(13) 0.0308(7) Uani 1 1 d . .
H34A H 0.8248 0.4408 -0.0096 0.037 Uiso 1 1 calc R U
H34B H 0.8734 0.3520 -0.0235 0.037 Uiso 1 1 calc R U
C35 C 0.9885(3) 0.37899(17) 0.03327(14) 0.0343(7) Uani 1 1 d . .
H35A H 1.0276 0.3234 0.0528 0.041 Uiso 1 1 calc R U
H35B H 1.0408 0.3948 0.0009 0.041 Uiso 1 1 calc R U
C36 C 1.0875(3) 0.42909(17) 0.10119(14) 0.0366(7) Uani 1 1 d . .
H36A H 1.1389 0.4487 0.0699 0.044 Uiso 1 1 calc R U
H36B H 1.1308 0.3737 0.1196 0.044 Uiso 1 1 calc R U
C37 C 1.0659(3) 0.48087(18) 0.14749(15) 0.0413(8) Uani 1 1 d . .
H37A H 1.0113 0.4628 0.1777 0.050 Uiso 1 1 calc R U
H37B H 1.1440 0.4769 0.1678 0.050 Uiso 1 1 calc R U
C38 C 0.9959(3) 0.6142(2) 0.16141(16) 0.0508(9) Uani 1 1 d . .
H38A H 1.0759 0.6195 0.1736 0.061 Uiso 1 1 calc R U
H38B H 0.9575 0.5927 0.1975 0.061 Uiso 1 1 calc R U
C39 C 0.9174(3) 0.6936(2) 0.13319(18) 0.0555(11) Uani 1 1 d . .
H39A H 0.8419 0.6872 0.1163 0.067 Uiso 1 1 calc R U
H39B H 0.8944 0.7279 0.1637 0.067 Uiso 1 1 calc R U
C40 C 0.9050(4) 0.8021(2) 0.0558(2) 0.0768(14) Uani 1 1 d . .
H40A H 0.8382 0.7911 0.0352 0.115 Uiso 1 1 calc R U
H40B H 0.9532 0.8272 0.0264 0.115 Uiso 1 1 calc R U
H40C H 0.8716 0.8382 0.0835 0.115 Uiso 1 1 calc R U
C41 C 0.2549(2) 0.47987(14) 0.34757(12) 0.0237(6) Uani 1 1 d . .
C42 C 0.2429(3) 0.53653(15) 0.37194(13) 0.0293(7) Uani 1 1 d . .
C43 C 0.2705(3) 0.70035(16) 0.35310(13) 0.0327(7) Uani 1 1 d . .
H43 H 0.2316 0.7069 0.3128 0.039 Uiso 1 1 calc R U
C44 C 0.4077(3) 0.66755(18) 0.34672(17) 0.0490(10) Uani 1 1 d . .
H44A H 0.4363 0.7036 0.3156 0.073 Uiso 1 1 calc R U
H44B H 0.4242 0.6147 0.3358 0.073 Uiso 1 1 calc R U
H44C H 0.4502 0.6634 0.3847 0.073 Uiso 1 1 calc R U
C45 C 0.2427(3) 0.78400(16) 0.36917(15) 0.0426(8) Uani 1 1 d . .
H45A H 0.2877 0.7815 0.4061 0.064 Uiso 1 1 calc R U
H45B H 0.1552 0.8034 0.3749 0.064 Uiso 1 1 calc R U
H45C H 0.2673 0.8204 0.3368 0.064 Uiso 1 1 calc R U
C46 C 0.2791(3) 0.60496(17) 0.48184(14) 0.0425(8) Uani 1 1 d . .
H46 H 0.3617 0.6134 0.4746 0.051 Uiso 1 1 calc R U
C47 C 0.2211(4) 0.6665(2) 0.52027(17) 0.0704(9) Uani 1 1 d . .
H47A H 0.1358 0.6667 0.5262 0.106 Uiso 1 1 calc R U
H47B H 0.2253 0.7195 0.5002 0.106 Uiso 1 1 calc R U
H47C H 0.2648 0.6529 0.5590 0.106 Uiso 1 1 calc R U
C48 C 0.3049(4) 0.5227(2) 0.51471(17) 0.0704(9) Uani 1 1 d . .
H48A H 0.3535 0.5175 0.5511 0.106 Uiso 1 1 calc R U
H48B H 0.3503 0.4861 0.4896 0.106 Uiso 1 1 calc R U
H48C H 0.2282 0.5096 0.5254 0.106 Uiso 1 1 calc R U
C49 C 0.0349(3) 0.66220(17) 0.40467(15) 0.0383(8) Uani 1 1 d . .
H49 H 0.0125 0.7117 0.4225 0.046 Uiso 1 1 calc R U
C50 C -0.0197(3) 0.6000(2) 0.44315(18) 0.0567(10) Uani 1 1 d . .
H50A H -0.1080 0.6216 0.4442 0.085 Uiso 1 1 calc R U
H50B H 0.0157 0.5876 0.4838 0.085 Uiso 1 1 calc R U
H50C H -0.0015 0.5514 0.4259 0.085 Uiso 1 1 calc R U
C51 C -0.0223(3) 0.6834(2) 0.34151(17) 0.0554(10) Uani 1 1 d . .
H51A H -0.0035 0.6357 0.3232 0.083 Uiso 1 1 calc R U
H51B H 0.0106 0.7243 0.3176 0.083 Uiso 1 1 calc R U
H51C H -0.1107 0.7039 0.3434 0.083 Uiso 1 1 calc R U
C52 C 0.0498(2) 0.14277(14) 0.42917(12) 0.0200(6) Uani 1 1 d . .
C53 C 0.0912(2) 0.12052(14) 0.48900(11) 0.0212(6) Uani 1 1 d . .
H53 H 0.1714 0.1204 0.4999 0.025 Uiso 1 1 calc R U
C54 C 0.0135(2) 0.09866(14) 0.53203(11) 0.0219(6) Uani 1 1 d . .
C55 C -0.1029(2) 0.09685(13) 0.51667(11) 0.0208(6) Uani 1 1 d . .
H55 H -0.1547 0.0810 0.5466 0.025 Uiso 1 1 calc R U
C56 C -0.1431(2) 0.11812(14) 0.45779(12) 0.0212(6) Uani 1 1 d . .
C57 C -0.0664(2) 0.14142(14) 0.41402(12) 0.0219(6) Uani 1 1 d . .
H57 H -0.0944 0.1565 0.3735 0.026 Uiso 1 1 calc R U
C58 C 0.1458(2) 0.09563(16) 0.61417(12) 0.0257(6) Uani 1 1 d . .
H58A H 0.1492 0.1499 0.5954 0.031 Uiso 1 1 calc R U
H58B H 0.2219 0.0568 0.6063 0.031 Uiso 1 1 calc R U
C59 C 0.1279(3) 0.09039(17) 0.68023(12) 0.0298(7) Uani 1 1 d . .
H59A H 0.0500 0.1277 0.6878 0.036 Uiso 1 1 calc R U
H59B H 0.1269 0.0356 0.6990 0.036 Uiso 1 1 calc R U
C60 C 0.2169(3) 0.12347(19) 0.76370(14) 0.0427(8) Uani 1 1 d . .
H60A H 0.1298 0.1418 0.7724 0.051 Uiso 1 1 calc R U
H60B H 0.2553 0.1662 0.7683 0.051 Uiso 1 1 calc R U
C61 C 0.2751(3) 0.0503(2) 0.80792(15) 0.0492(9) Uani 1 1 d . .
H61A H 0.3588 0.0266 0.7962 0.059 Uiso 1 1 calc R U
H61B H 0.2797 0.0643 0.8478 0.059 Uiso 1 1 calc R U
C62 C 0.2542(4) -0.0761(2) 0.85230(16) 0.0600(11) Uani 1 1 d . .
H62A H 0.2622 -0.0627 0.8922 0.072 Uiso 1 1 calc R U
H62B H 0.3360 -0.1040 0.8406 0.072 Uiso 1 1 calc R U
C63 C 0.1699(4) -0.1293(2) 0.85457(17) 0.0637(12) Uani 1 1 d . .
H63A H 0.1511 -0.1353 0.8136 0.076 Uiso 1 1 calc R U
H63B H 0.2098 -0.1828 0.8776 0.076 Uiso 1 1 calc R U
C64 C -0.0183(4) -0.1454(3) 0.8844(2) 0.0766(13) Uani 1 1 d . .
H64A H -0.0376 -0.1510 0.8439 0.115 Uiso 1 1 calc R U
H64B H -0.0934 -0.1218 0.9034 0.115 Uiso 1 1 calc R U
H64C H 0.0213 -0.1981 0.9077 0.115 Uiso 1 1 calc R U
C65 C -0.3368(2) 0.09436(16) 0.48179(12) 0.0255(6) Uani 1 1 d . .
H65A H -0.3562 0.1312 0.5107 0.031 Uiso 1 1 calc R U
H65B H -0.2967 0.0403 0.5039 0.031 Uiso 1 1 calc R U
C66 C -0.4510(2) 0.09365(15) 0.45066(12) 0.0267(6) Uani 1 1 d . .
H66A H -0.5140 0.0879 0.4801 0.032 Uiso 1 1 calc R U
H66B H -0.4823 0.1444 0.4223 0.032 Uiso 1 1 calc R U
C67 C -0.5307(2) 0.02011(17) 0.39229(14) 0.0324(7) Uani 1 1 d . .
H67A H -0.5643 0.0670 0.3607 0.039 Uiso 1 1 calc R U
H67B H -0.5934 0.0169 0.4224 0.039 Uiso 1 1 calc R U
C68 C -0.4977(3) -0.05419(18) 0.36603(14) 0.0377(7) Uani 1 1 d . .
H68A H -0.5692 -0.0591 0.3444 0.045 Uiso 1 1 calc R U
H68B H -0.4320 -0.0522 0.3375 0.045 Uiso 1 1 calc R U
C69 C -0.4200(3) -0.19470(18) 0.39378(16) 0.0459(9) Uani 1 1 d . .
H69A H -0.3494 -0.1957 0.3679 0.055 Uiso 1 1 calc R U
H69B H -0.4867 -0.2032 0.3707 0.055 Uiso 1 1 calc R U
C70 C -0.3855(3) -0.25849(19) 0.44751(18) 0.0526(10) Uani 1 1 d . .
H70A H -0.3452 -0.3099 0.4353 0.063 Uiso 1 1 calc R U
H70B H -0.3273 -0.2455 0.4734 0.063 Uiso 1 1 calc R U
C71 C -0.4611(4) -0.3088(2) 0.53866(18) 0.0624(11) Uani 1 1 d . .
H71A H -0.4096 -0.3624 0.5374 0.094 Uiso 1 1 calc R U
H71B H -0.5363 -0.3126 0.5587 0.094 Uiso 1 1 calc R U
H71C H -0.4176 -0.2811 0.5606 0.094 Uiso 1 1 calc R U
C72 C 0.2973(2) 0.00924(14) 0.17389(12) 0.0253(6) Uani 1 1 d . .
C73 C 0.3021(3) -0.04853(16) 0.15220(13) 0.0307(7) Uani 1 1 d . .
C74 C 0.2641(3) -0.21070(16) 0.18091(14) 0.0359(7) Uani 1 1 d . .
H74 H 0.3115 -0.2123 0.2179 0.043 Uiso 1 1 calc R U
C75 C 0.1297(3) -0.1808(2) 0.19433(16) 0.0503(9) Uani 1 1 d . .
H75A H 0.0793 -0.1817 0.1601 0.075 Uiso 1 1 calc R U
H75B H 0.1129 -0.1262 0.2019 0.075 Uiso 1 1 calc R U
H75C H 0.1106 -0.2155 0.2296 0.075 Uiso 1 1 calc R U
C76 C 0.2933(3) -0.29715(17) 0.16966(17) 0.0532(10) Uani 1 1 d . .
H76A H 0.2774 -0.3321 0.2056 0.080 Uiso 1 1 calc R U
H76B H 0.3791 -0.3148 0.1600 0.080 Uiso 1 1 calc R U
H76C H 0.2419 -0.2995 0.1363 0.080 Uiso 1 1 calc R U
C77 C 0.2058(3) -0.11119(18) 0.05292(14) 0.0438(8) Uani 1 1 d . .
H77 H 0.1235 -0.1095 0.0692 0.053 Uiso 1 1 calc R U
C78 C 0.2311(4) -0.1772(2) 0.01560(16) 0.0588(11) Uani 1 1 d . .
H78A H 0.1687 -0.1638 -0.0165 0.088 Uiso 1 1 calc R U
H78B H 0.2294 -0.2278 0.0411 0.088 Uiso 1 1 calc R U
H78C H 0.3113 -0.1825 -0.0017 0.088 Uiso 1 1 calc R U
C79 C 0.1925(5) -0.0291(2) 0.01535(18) 0.0842(16) Uani 1 1 d . .
H79A H 0.2706 -0.0264 -0.0020 0.126 Uiso 1 1 calc R U
H79B H 0.1673 0.0115 0.0405 0.126 Uiso 1 1 calc R U
H79C H 0.1310 -0.0195 -0.0167 0.126 Uiso 1 1 calc R U
C80 C 0.4765(3) -0.1775(2) 0.10270(17) 0.0498(10) Uani 1 1 d . .
H80 H 0.4849 -0.2273 0.0860 0.060 Uiso 1 1 calc R U
C81 C 0.5199(4) -0.1179(3) 0.0557(2) 0.0794(14) Uani 1 1 d . .
H81A H 0.5115 -0.0682 0.0707 0.119 Uiso 1 1 calc R U
H81B H 0.4704 -0.1069 0.0188 0.119 Uiso 1 1 calc R U
H81C H 0.6054 -0.1406 0.0477 0.119 Uiso 1 1 calc R U
C82 C 0.5557(3) -0.1998(2) 0.1603(2) 0.0653(12) Uani 1 1 d . .
H82A H 0.6411 -0.2206 0.1510 0.098 Uiso 1 1 calc R U
H82B H 0.5298 -0.2406 0.1883 0.098 Uiso 1 1 calc R U
H82C H 0.5468 -0.1523 0.1783 0.098 Uiso 1 1 calc R U
C83 C 0.7060(3) 0.11605(17) 0.29706(13) 0.0374(8) Uani 1 1 d . .
H83A H 0.7061 0.1027 0.3407 0.056 Uiso 1 1 calc R U
H83B H 0.7842 0.1256 0.2848 0.056 Uiso 1 1 calc R U
H83C H 0.6935 0.0717 0.2798 0.056 Uiso 1 1 calc R U
C84 C 0.6344(3) 0.27137(19) 0.30844(18) 0.0520(9) Uani 1 1 d . .
H84A H 0.5693 0.3211 0.3051 0.078 Uiso 1 1 calc R U
H84B H 0.7074 0.2827 0.2900 0.078 Uiso 1 1 calc R U
H84C H 0.6528 0.2476 0.3506 0.078 Uiso 1 1 calc R U
N1 N 0.33919(19) 0.20910(11) 0.18239(9) 0.0201(5) Uani 1 1 d . .
N2 N 0.33098(18) 0.34766(11) 0.23405(9) 0.0187(5) Uani 1 1 d . .
N3 N 0.21711(18) 0.27974(11) 0.33867(9) 0.0190(5) Uani 1 1 d . .
N4 N 0.22301(18) 0.14276(11) 0.28609(9) 0.0186(5) Uani 1 1 d . .
O1 O 0.44725(17) 0.43377(11) -0.07587(8) 0.0300(4) Uani 1 1 d . .
O2 O 0.3540(2) 0.40087(12) -0.18028(9) 0.0472(6) Uani 1 1 d . .
O3 O 0.1618(2) 0.48736(14) -0.27702(10) 0.0515(6) Uani 1 1 d . .
O4 O 0.1427(2) 0.63968(14) -0.24384(11) 0.0572(7) Uani 1 1 d . .
O5 O 0.79575(16) 0.35632(11) 0.05559(8) 0.0298(4) Uani 1 1 d . .
O6 O 0.97443(17) 0.43043(11) 0.07537(9) 0.0341(5) Uani 1 1 d . .
O7 O 1.01199(19) 0.56139(12) 0.12000(9) 0.0401(5) Uani 1 1 d . .
O8 O 0.9795(2) 0.73029(13) 0.08760(11) 0.0531(6) Uani 1 1 d . .
O9 O 0.04200(17) 0.07708(11) 0.59179(8) 0.0281(4) Uani 1 1 d . .
O10 O 0.22701(18) 0.11112(13) 0.70351(9) 0.0405(5) Uani 1 1 d . .
O11 O 0.2059(2) -0.00495(13) 0.80996(10) 0.0512(6) Uani 1 1 d . .
O12 O 0.0610(3) -0.09555(14) 0.88187(12) 0.0634(7) Uani 1 1 d . .
O13 O -0.25691(16) 0.11986(11) 0.43812(8) 0.0277(4) Uani 1 1 d . .
O14 O -0.42418(16) 0.02842(11) 0.41950(9) 0.0301(5) Uani 1 1 d . .
O15 O -0.45823(19) -0.12038(11) 0.41305(9) 0.0401(5) Uani 1 1 d . .
O16 O -0.48973(19) -0.26541(12) 0.47944(11) 0.0463(6) Uani 1 1 d . .
O17 O 0.47759(16) 0.18713(10) 0.30478(8) 0.0291(4) Uani 1 1 d . .
Si1 Si 0.20633(7) 0.62777(4) 0.40468(3) 0.02662(18) Uani 1 1 d . .
Si2 Si 0.31159(7) -0.13876(4) 0.12031(4) 0.02787(19) Uani 1 1 d . .
Zn1 Zn 0.30206(3) 0.23654(2) 0.26647(2) 0.01780(9) Uani 1 1 d . .
S1 S 0.58643(6) 0.20361(4) 0.27138(3) 0.03133(17) Uani 1 1 d . .

loop_
_atom_site_aniso_label
_atom_site_aniso_U_11
_atom_site_aniso_U_22
_atom_site_aniso_U_33
_atom_site_aniso_U_23
_atom_site_aniso_U_13
_atom_site_aniso_U_12
C1 0.0267(15) 0.0240(13) 0.0197(14) -0.0068(11) 0.0034(12) -0.0080(11)
C2 0.0438(18) 0.0257(14) 0.0242(16) -0.0106(12) 0.0120(13) -0.0130(12)
C3 0.0378(17) 0.0284(14) 0.0210(15) -0.0083(12) 0.0124(13) -0.0154(12)
C4 0.0248(14) 0.0242(13) 0.0153(14) -0.0046(11) 0.0054(11) -0.0074(11)
C5 0.0191(13) 0.0208(12) 0.0174(14) -0.0008(10) 0.0039(11) -0.0058(10)
C6 0.0197(13) 0.0200(12) 0.0171(14) 0.0008(10) 0.0020(11) -0.0068(10)
C7 0.0274(15) 0.0216(12) 0.0228(15) -0.0009(11) 0.0062(12) -0.0110(11)
C8 0.0279(15) 0.0199(12) 0.0248(15) -0.0043(11) 0.0037(12) -0.0076(11)
C9 0.0221(14) 0.0189(12) 0.0211(14) -0.0040(11) 0.0034(11) -0.0080(10)
C10 0.0224(14) 0.0201(12) 0.0228(15) -0.0067(11) 0.0018(11) -0.0056(10)
C11 0.0216(14) 0.0211(12) 0.0186(14) -0.0073(11) 0.0039(11) -0.0053(10)
C12 0.0301(15) 0.0245(13) 0.0230(15) -0.0089(12) 0.0075(12) -0.0081(11)
C13 0.0249(15) 0.0290(14) 0.0179(14) -0.0053(11) 0.0059(11) -0.0114(11)
C14 0.0190(13) 0.0220(12) 0.0167(14) -0.0038(11) 0.0032(11) -0.0047(10)
C15 0.0176(13) 0.0219(12) 0.0166(13) 0.0002(10) 0.0027(11) -0.0059(10)
C16 0.0198(13) 0.0201(12) 0.0188(14) -0.0008(10) 0.0050(11) -0.0084(10)
C17 0.0290(15) 0.0233(13) 0.0225(15) -0.0016(11) 0.0051(12) -0.0116(11)
C18 0.0362(16) 0.0187(12) 0.0280(16) -0.0052(11) 0.0069(13) -0.0133(11)
C19 0.0262(14) 0.0174(12) 0.0186(14) -0.0021(10) 0.0021(11) -0.0075(10)
C20 0.0268(15) 0.0216(12) 0.0221(15) -0.0062(11) 0.0047(12) -0.0092(11)
C21 0.0273(15) 0.0158(11) 0.0188(14) -0.0041(10) 0.0070(11) -0.0072(10)
C22 0.0233(14) 0.0217(12) 0.0217(15) -0.0031(11) 0.0030(11) -0.0062(11)
C23 0.0280(15) 0.0215(12) 0.0189(14) -0.0028(11) 0.0034(12) -0.0069(11)
C24 0.0291(16) 0.0250(13) 0.0184(14) -0.0026(11) 0.0085(12) -0.0084(11)
C25 0.0235(15) 0.0233(13) 0.0259(15) -0.0037(11) 0.0054(12) -0.0096(11)
C26 0.0275(15) 0.0237(13) 0.0185(14) -0.0023(11) 0.0034(12) -0.0091(11)
C27 0.0282(16) 0.0356(15) 0.0231(16) -0.0044(12) 0.0047(13) -0.0071(12)
C28 0.0311(17) 0.0358(15) 0.0281(17) -0.0036(13) 0.0007(13) -0.0024(13)
C29 0.047(2) 0.080(3) 0.031(2) -0.0167(18) 0.0071(17) -0.0016(19)
C30 0.067(3) 0.063(2) 0.031(2) -0.0142(17) 0.0013(18) -0.0175(19)
C31 0.080(3) 0.074(3) 0.035(2) 0.010(2) -0.005(2) -0.011(2)
C32 0.056(2) 0.071(3) 0.047(2) 0.013(2) -0.0173(19) -0.010(2)
C33 0.069(3) 0.058(2) 0.079(3) 0.003(2) 0.005(2) -0.013(2)
C34 0.0301(16) 0.0372(15) 0.0283(17) -0.0080(13) 0.0116(13) -0.0135(12)
C35 0.0247(16) 0.0400(16) 0.0400(19) -0.0092(14) 0.0095(14) -0.0110(13)
C36 0.0246(16) 0.0384(16) 0.045(2) -0.0014(14) 0.0022(14) -0.0088(13)
C37 0.0324(18) 0.0511(19) 0.041(2) -0.0016(16) -0.0050(15) -0.0167(15)
C38 0.063(2) 0.065(2) 0.044(2) -0.0268(18) 0.0208(18) -0.0388(19)
C39 0.047(2) 0.056(2) 0.078(3) -0.037(2) 0.027(2) -0.0235(17)
C40 0.067(3) 0.062(2) 0.092(4) -0.014(2) 0.001(3) 0.000(2)
C41 0.0296(15) 0.0204(12) 0.0236(15) -0.0035(11) 0.0091(12) -0.0114(11)
C42 0.0385(17) 0.0256(14) 0.0267(16) -0.0062(12) 0.0125(13) -0.0132(12)
C43 0.0468(19) 0.0294(14) 0.0282(17) -0.0104(13) 0.0076(14) -0.0179(13)
C44 0.056(2) 0.0374(17) 0.066(3) -0.0232(17) 0.0314(19) -0.0266(16)
C45 0.049(2) 0.0265(15) 0.055(2) -0.0078(15) 0.0085(17) -0.0150(14)
C46 0.055(2) 0.0350(16) 0.0347(19) -0.0081(14) 0.0049(16) -0.0054(15)
C47 0.105(2) 0.0538(16) 0.0443(17) -0.0168(13) -0.0059(16) -0.0020(16)
C48 0.105(2) 0.0538(16) 0.0443(17) -0.0168(13) -0.0059(16) -0.0020(16)
C49 0.0379(18) 0.0318(15) 0.048(2) -0.0144(15) 0.0131(16) -0.0104(13)
C50 0.046(2) 0.063(2) 0.071(3) -0.020(2) 0.027(2) -0.0266(18)
C51 0.045(2) 0.052(2) 0.066(3) -0.0045(19) -0.0042(19) -0.0115(17)
C52 0.0221(14) 0.0182(12) 0.0215(14) -0.0036(11) 0.0053(11) -0.0090(10)
C53 0.0212(14) 0.0236(12) 0.0202(14) -0.0048(11) 0.0016(11) -0.0077(10)
C54 0.0266(15) 0.0213(12) 0.0178(14) -0.0032(11) 0.0037(11) -0.0070(11)
C55 0.0227(14) 0.0216(12) 0.0196(14) -0.0032(11) 0.0073(11) -0.0091(10)
C56 0.0194(14) 0.0200(12) 0.0266(15) -0.0064(11) 0.0035(11) -0.0082(10)
C57 0.0255(14) 0.0258(13) 0.0159(14) -0.0033(11) 0.0048(11) -0.0098(11)
C58 0.0237(15) 0.0322(14) 0.0221(15) -0.0046(12) 0.0006(12) -0.0091(11)
C59 0.0279(16) 0.0379(15) 0.0235(16) -0.0060(13) -0.0010(12) -0.0085(12)
C60 0.048(2) 0.056(2) 0.0301(18) -0.0168(16) -0.0029(15) -0.0179(16)
C61 0.055(2) 0.066(2) 0.0311(19) -0.0120(17) -0.0064(17) -0.0225(18)
C62 0.075(3) 0.064(2) 0.033(2) -0.0018(18) 0.002(2) -0.010(2)
C63 0.089(3) 0.054(2) 0.041(2) -0.0055(18) 0.014(2) -0.008(2)
C64 0.069(3) 0.077(3) 0.082(3) -0.015(3) -0.004(3) -0.018(2)
C65 0.0243(15) 0.0314(14) 0.0210(15) -0.0004(12) 0.0071(12) -0.0110(11)
C66 0.0229(15) 0.0309(14) 0.0256(16) -0.0019(12) 0.0058(12) -0.0083(11)
C67 0.0229(15) 0.0395(16) 0.0334(17) 0.0043(13) -0.0035(13) -0.0128(12)
C68 0.0383(18) 0.0504(18) 0.0294(18) -0.0044(15) -0.0010(14) -0.0221(15)
C69 0.0410(19) 0.0444(18) 0.063(2) -0.0248(18) 0.0163(18) -0.0202(15)
C70 0.036(2) 0.0393(18) 0.082(3) -0.0156(19) 0.0050(19) -0.0058(15)
C71 0.064(3) 0.048(2) 0.068(3) 0.001(2) -0.012(2) -0.0098(18)
C72 0.0322(16) 0.0233(13) 0.0239(15) -0.0052(12) 0.0092(12) -0.0134(11)
C73 0.0412(18) 0.0309(15) 0.0255(16) -0.0096(13) 0.0110(14) -0.0163(13)
C74 0.0465(19) 0.0310(15) 0.0320(18) -0.0010(13) -0.0041(15) -0.0163(14)
C75 0.053(2) 0.055(2) 0.046(2) -0.0003(17) 0.0126(18) -0.0253(17)
C76 0.068(2) 0.0308(16) 0.063(3) 0.0008(16) -0.006(2) -0.0220(16)
C77 0.056(2) 0.0438(18) 0.0327(19) -0.0073(15) -0.0028(16) -0.0146(16)
C78 0.090(3) 0.057(2) 0.037(2) -0.0168(18) -0.007(2) -0.027(2)
C79 0.147(5) 0.047(2) 0.051(3) -0.008(2) -0.024(3) -0.011(3)
C80 0.042(2) 0.0490(19) 0.068(3) -0.0352(19) 0.0151(19) -0.0137(16)
C81 0.060(3) 0.115(4) 0.085(3) -0.046(3) 0.044(3) -0.044(3)
C82 0.036(2) 0.063(2) 0.099(4) -0.030(2) -0.007(2) -0.0064(17)
C83 0.0279(17) 0.0453(17) 0.0305(18) -0.0052(14) 0.0008(14) 0.0036(13)
C84 0.041(2) 0.0420(18) 0.075(3) -0.0028(18) -0.0046(19) -0.0200(15)
N1 0.0257(12) 0.0218(10) 0.0166(12) -0.0057(9) 0.0061(9) -0.0116(9)
N2 0.0241(12) 0.0155(10) 0.0176(12) -0.0035(9) 0.0055(9) -0.0074(8)
N3 0.0220(11) 0.0183(10) 0.0180(12) -0.0037(9) 0.0046(9) -0.0073(8)
N4 0.0231(11) 0.0180(10) 0.0163(11) -0.0050(9) 0.0051(9) -0.0073(8)
O1 0.0274(11) 0.0421(11) 0.0185(10) 0.0033(9) 0.0009(8) -0.0114(9)
O2 0.0593(15) 0.0482(13) 0.0268(12) -0.0109(10) 0.0011(11) 0.0008(11)
O3 0.0490(15) 0.0647(15) 0.0381(14) -0.0010(12) -0.0041(11) -0.0156(12)
O4 0.0481(15) 0.0590(15) 0.0575(17) 0.0016(13) -0.0110(13) -0.0092(12)
O5 0.0218(10) 0.0397(11) 0.0276(11) 0.0007(9) 0.0044(8) -0.0128(8)
O6 0.0215(10) 0.0419(11) 0.0400(13) -0.0104(10) 0.0018(9) -0.0083(9)
O7 0.0426(13) 0.0455(12) 0.0364(13) -0.0129(10) 0.0058(10) -0.0156(10)
O8 0.0448(14) 0.0514(14) 0.0650(17) -0.0186(13) 0.0160(13) -0.0116(11)
O9 0.0298(11) 0.0397(10) 0.0185(10) -0.0007(8) 0.0013(8) -0.0187(9)
O10 0.0351(12) 0.0680(14) 0.0247(12) -0.0124(11) 0.0004(9) -0.0221(10)
O11 0.0690(17) 0.0561(14) 0.0290(13) -0.0015(11) -0.0072(12) -0.0208(13)
O12 0.0792(19) 0.0550(15) 0.0534(17) -0.0109(13) 0.0044(15) -0.0128(14)
O13 0.0237(10) 0.0417(11) 0.0206(10) 0.0002(8) 0.0029(8) -0.0177(8)
O14 0.0194(10) 0.0361(10) 0.0365(12) -0.0066(9) 0.0021(9) -0.0103(8)
O15 0.0530(14) 0.0332(11) 0.0356(13) -0.0087(10) 0.0044(11) -0.0125(10)
O16 0.0368(13) 0.0427(12) 0.0571(16) -0.0031(11) 0.0001(11) -0.0107(10)
O17 0.0232(10) 0.0334(10) 0.0270(11) 0.0054(8) 0.0011(8) -0.0087(8)
Si1 0.0351(4) 0.0215(3) 0.0268(4) -0.0107(3) 0.0088(3) -0.0099(3)
Si2 0.0354(4) 0.0237(4) 0.0291(4) -0.0122(3) 0.0061(4) -0.0112(3)
Zn1 0.02130(19) 0.01737(16) 0.01615(19) -0.00349(13) 0.00494(14) -0.00753(13)
S1 0.0242(4) 0.0402(4) 0.0257(4) 0.0039(3) 0.0016(3) -0.0086(3)

loop_
_atom_type_symbol
_atom_type_description
_atom_type_scat_dispersion_real
_atom_type_scat_dispersion_imag
_atom_type_scat_source
C C 0.0181 0.0091 'International Tables Vol C Tables 4.2.6.8 and 6.1.1.4'
H H 0.0000 0.0000 'International Tables Vol C Tables 4.2.6.8 and 6.1.1.4'
N N 0.0311 0.0180 'International Tables Vol C Tables 4.2.6.8 and 6.1.1.4'
O O 0.0492 0.0322 'International Tables Vol C Tables 4.2.6.8 and 6.1.1.4'
Si Si 0.2541 0.3302 'International Tables Vol C Tables 4.2.6.8 and 6.1.1.4'
Zn Zn -1.5491 0.6778 'International Tables Vol C Tables 4.2.6.8 and 6.1.1.4'
S S 0.3331 0.5567 'International Tables Vol C Tables 4.2.6.8 and 6.1.1.4'

loop_
_geom_angle_atom_site_label_1
_geom_angle_atom_site_label_2
_geom_angle_atom_site_label_3
_geom_angle
N1 C1 C20 125.2(2)
N1 C1 C2 109.9(2)
C20 C1 C2 124.8(2)
C3 C2 C1 107.1(2)
C3 C2 H2 126.5
C1 C2 H2 126.5
C2 C3 C4 107.4(2)
C2 C3 H3 126.3
C4 C3 H3 126.3
N1 C4 C5 125.6(2)
N1 C4 C3 109.1(2)
C5 C4 C3 125.2(2)
C4 C5 C6 125.6(2)
C4 C5 C21 116.1(2)
C6 C5 C21 118.2(2)
N2 C6 C5 124.9(2)
N2 C6 C7 109.9(2)
C5 C6 C7 125.2(2)
C8 C7 C6 106.8(2)
C8 C7 H7 126.6
C6 C7 H7 126.6
C7 C8 C9 107.1(2)
C7 C8 H8 126.4
C9 C8 H8 126.4
N2 C9 C10 124.7(2)
N2 C9 C8 109.9(2)
C10 C9 C8 125.4(2)
C11 C10 C9 126.5(2)
C11 C10 C41 115.8(2)
C9 C10 C41 117.7(2)
N3 C11 C10 126.0(2)
N3 C11 C12 109.3(2)
C10 C11 C12 124.6(2)
C13 C12 C11 107.4(2)
C13 C12 H12 126.3
C11 C12 H12 126.3
C12 C13 C14 107.4(2)
C12 C13 H13 126.3
C14 C13 H13 126.3
N3 C14 C15 125.7(2)
N3 C14 C13 109.0(2)
C15 C14 C13 125.1(2)
C14 C15 C16 125.3(2)
C14 C15 C52 117.4(2)
C16 C15 C52 117.2(2)
N4 C16 C15 124.8(2)
N4 C16 C17 109.6(2)
C15 C16 C17 125.6(2)
C18 C17 C16 106.9(2)
C18 C17 H17 126.5
C16 C17 H17 126.5
C17 C18 C19 107.2(2)
C17 C18 H18 126.4
C19 C18 H18 126.4
N4 C19 C20 125.1(2)
N4 C19 C18 110.2(2)
C20 C19 C18 124.6(2)
C1 C20 C19 126.3(2)
C1 C20 C72 117.0(2)
C19 C20 C72 116.6(2)
C26 C21 C22 120.3(2)
C26 C21 C5 119.5(2)
C22 C21 C5 120.1(2)
C23 C22 C21 119.3(3)
C23 C22 H22 120.4
C21 C22 H22 120.4
O1 C23 C24 114.5(2)
O1 C23 C22 124.4(2)
C24 C23 C22 121.1(3)
C25 C24 C23 119.1(2)
C25 C24 H24 120.4
C23 C24 H24 120.4
O5 C25 C24 124.5(2)
O5 C25 C26 115.1(2)
C24 C25 C26 120.4(3)
C21 C26 C25 119.8(3)
C21 C26 H26 120.1
C25 C26 H26 120.1
O1 C27 C28 108.5(2)
O1 C27 H27A 110.0
C28 C27 H27A 110.0
O1 C27 H27B 110.0
C28 C27 H27B 110.0
H27A C27 H27B 108.4
O2 C28 C27 106.9(2)
O2 C28 H28A 110.3
C27 C28 H28A 110.3
O2 C28 H28B 110.3
C27 C28 H28B 110.3
H28A C28 H28B 108.6
O2 C29 C30 113.8(3)
O2 C29 H29A 108.8
C30 C29 H29A 108.8
O2 C29 H29B 108.8
C30 C29 H29B 108.8
H29A C29 H29B 107.7
O3 C30 C29 112.8(3)
O3 C30 H30A 109.0
C29 C30 H30A 109.0
O3 C30 H30B 109.0
C29 C30 H30B 109.0
H30A C30 H30B 107.8
O3 C31 C32 109.0(3)
O3 C31 H31A 109.9
C32 C31 H31A 109.9
O3 C31 H31B 109.9
C32 C31 H31B 109.9
H31A C31 H31B 108.3
O4 C32 C31 108.5(3)
O4 C32 H32A 110.0
C31 C32 H32A 110.0
O4 C32 H32B 110.0
C31 C32 H32B 110.0
H32A C32 H32B 108.4
O4 C33 H33A 109.5
O4 C33 H33B 109.5
H33A C33 H33B 109.5
O4 C33 H33C 109.5
H33A C33 H33C 109.5
H33B C33 H33C 109.5
O5 C34 C35 108.2(2)
O5 C34 H34A 110.1
C35 C34 H34A 110.1
O5 C34 H34B 110.1
C35 C34 H34B 110.1
H34A C34 H34B 108.4
O6 C35 C34 108.4(2)
O6 C35 H35A 110.0
C34 C35 H35A 110.0
O6 C35 H35B 110.0
C34 C35 H35B 110.0
H35A C35 H35B 108.4
O6 C36 C37 109.4(2)
O6 C36 H36A 109.8
C37 C36 H36A 109.8
O6 C36 H36B 109.8
C37 C36 H36B 109.8
H36A C36 H36B 108.2
O7 C37 C36 109.5(3)
O7 C37 H37A 109.8
C36 C37 H37A 109.8
O7 C37 H37B 109.8
C36 C37 H37B 109.8
H37A C37 H37B 108.2
O7 C38 C39 109.2(3)
O7 C38 H38A 109.8
C39 C38 H38A 109.8
O7 C38 H38B 109.8
C39 C38 H38B 109.8
H38A C38 H38B 108.3
O8 C39 C38 110.3(3)
O8 C39 H39A 109.6
C38 C39 H39A 109.6
O8 C39 H39B 109.6
C38 C39 H39B 109.6
H39A C39 H39B 108.1
O8 C40 H40A 109.5
O8 C40 H40B 109.5
H40A C40 H40B 109.5
O8 C40 H40C 109.5
H40A C40 H40C 109.5
H40B C40 H40C 109.5
C42 C41 C10 176.3(3)
C41 C42 Si1 173.1(3)
C44 C43 C45 110.2(2)
C44 C43 Si1 111.6(2)
C45 C43 Si1 114.6(2)
C44 C43 H43 106.7
C45 C43 H43 106.7
Si1 C43 H43 106.7
C43 C44 H44A 109.5
C43 C44 H44B 109.5
H44A C44 H44B 109.5
C43 C44 H44C 109.5
H44A C44 H44C 109.5
H44B C44 H44C 109.5
C43 C45 H45A 109.5
C43 C45 H45B 109.5
H45A C45 H45B 109.5
C43 C45 H45C 109.5
H45A C45 H45C 109.5
H45B C45 H45C 109.5
C48 C46 C47 112.7(3)
C48 C46 Si1 118.1(2)
C47 C46 Si1 113.2(2)
C48 C46 H46 103.5
C47 C46 H46 103.5
Si1 C46 H46 103.5
C46 C47 H47A 109.5
C46 C47 H47B 109.5
H47A C47 H47B 109.5
C46 C47 H47C 109.5
H47A C47 H47C 109.5
H47B C47 H47C 109.5
C46 C48 H48A 109.5
C46 C48 H48B 109.5
H48A C48 H48B 109.5
C46 C48 H48C 109.5
H48A C48 H48C 109.5
H48B C48 H48C 109.5
C51 C49 C50 109.7(3)
C51 C49 Si1 112.1(2)
C50 C49 Si1 112.1(2)
C51 C49 H49 107.6
C50 C49 H49 107.6
Si1 C49 H49 107.6
C49 C50 H50A 109.5
C49 C50 H50B 109.5
H50A C50 H50B 109.5
C49 C50 H50C 109.5
H50A C50 H50C 109.5
H50B C50 H50C 109.5
C49 C51 H51A 109.5
C49 C51 H51B 109.5
H51A C51 H51B 109.5
C49 C51 H51C 109.5
H51A C51 H51C 109.5
H51B C51 H51C 109.5
C57 C52 C53 119.7(2)
C57 C52 C15 118.5(2)
C53 C52 C15 121.7(2)
C54 C53 C52 119.0(2)
C54 C53 H53 120.5
C52 C53 H53 120.5
O9 C54 C53 124.7(2)
O9 C54 C55 114.1(2)
C53 C54 C55 121.2(2)
C56 C55 C54 119.7(2)
C56 C55 H55 120.2
C54 C55 H55 120.2
O13 C56 C55 124.3(2)
O13 C56 C57 115.9(2)
C55 C56 C57 119.8(2)
C52 C57 C56 120.6(3)
C52 C57 H57 119.7
C56 C57 H57 119.7
O9 C58 C59 104.8(2)
O9 C58 H58A 110.8
C59 C58 H58A 110.8
O9 C58 H58B 110.8
C59 C58 H58B 110.8
H58A C58 H58B 108.9
O10 C59 C58 106.3(2)
O10 C59 H59A 110.5
C58 C59 H59A 110.5
O10 C59 H59B 110.5
C58 C59 H59B 110.5
H59A C59 H59B 108.7
O10 C60 C61 113.2(3)
O10 C60 H60A 108.9
C61 C60 H60A 108.9
O10 C60 H60B 108.9
C61 C60 H60B 108.9
H60A C60 H60B 107.8
O11 C61 C60 109.2(3)
O11 C61 H61A 109.8
C60 C61 H61A 109.8
O11 C61 H61B 109.8
C60 C61 H61B 109.8
H61A C61 H61B 108.3
O11 C62 C63 109.0(3)
O11 C62 H62A 109.9
C63 C62 H62A 109.9
O11 C62 H62B 109.9
C63 C62 H62B 109.9
H62A C62 H62B 108.3
O12 C63 C62 109.6(3)
O12 C63 H63A 109.7
C62 C63 H63A 109.8
O12 C63 H63B 109.7
C62 C63 H63B 109.7
H63A C63 H63B 108.2
O12 C64 H64A 109.5
O12 C64 H64B 109.5
H64A C64 H64B 109.5
O12 C64 H64C 109.5
H64A C64 H64C 109.5
H64B C64 H64C 109.5
O13 C65 C66 108.8(2)
O13 C65 H65A 109.9
C66 C65 H65A 109.9
O13 C65 H65B 109.9
C66 C65 H65B 109.9
H65A C65 H65B 108.3
O14 C66 C65 108.47(19)
O14 C66 H66A 110.0
C65 C66 H66A 110.0
O14 C66 H66B 110.0
C65 C66 H66B 110.0
H66A C66 H66B 108.4
O14 C67 C68 108.7(2)
O14 C67 H67A 109.9
C68 C67 H67A 109.9
O14 C67 H67B 109.9
C68 C67 H67B 109.9
H67A C67 H67B 108.3
O15 C68 C67 108.3(2)
O15 C68 H68A 110.0
C67 C68 H68A 110.0
O15 C68 H68B 110.0
C67 C68 H68B 110.0
H68A C68 H68B 108.4
O15 C69 C70 108.1(3)
O15 C69 H69A 110.1
C70 C69 H69A 110.1
O15 C69 H69B 110.1
C70 C69 H69B 110.1
H69A C69 H69B 108.4
O16 C70 C69 110.0(3)
O16 C70 H70A 109.7
C69 C70 H70A 109.7
O16 C70 H70B 109.7
C69 C70 H70B 109.7
H70A C70 H70B 108.2
O16 C71 H71A 109.5
O16 C71 H71B 109.5
H71A C71 H71B 109.5
O16 C71 H71C 109.5
H71A C71 H71C 109.5
H71B C71 H71C 109.5
C73 C72 C20 179.2(3)
C72 C73 Si2 178.7(3)
C75 C74 C76 110.5(3)
C75 C74 Si2 111.5(2)
C76 C74 Si2 114.6(2)
C75 C74 H74 106.6
C76 C74 H74 106.6
Si2 C74 H74 106.6
C74 C75 H75A 109.5
C74 C75 H75B 109.5
H75A C75 H75B 109.5
C74 C75 H75C 109.5
H75A C75 H75C 109.5
H75B C75 H75C 109.5
C74 C76 H76A 109.5
C74 C76 H76B 109.5
H76A C76 H76B 109.5
C74 C76 H76C 109.5
H76A C76 H76C 109.5
H76B C76 H76C 109.5
C79 C77 C78 112.7(3)
C79 C77 Si2 116.4(3)
C78 C77 Si2 111.5(2)
C79 C77 H77 105.0
C78 C77 H77 105.0
Si2 C77 H77 105.0
C77 C78 H78A 109.5
C77 C78 H78B 109.5
H78A C78 H78B 109.5
C77 C78 H78C 109.5
H78A C78 H78C 109.5
H78B C78 H78C 109.5
C77 C79 H79A 109.5
C77 C79 H79B 109.5
H79A C79 H79B 109.5
C77 C79 H79C 109.5
H79A C79 H79C 109.5
H79B C79 H79C 109.5
C82 C80 C81 111.3(3)
C82 C80 Si2 109.8(2)
C81 C80 Si2 112.3(3)
C82 C80 H80 107.8
C81 C80 H80 107.8
Si2 C80 H80 107.8
C80 C81 H81A 109.5
C80 C81 H81B 109.5
H81A C81 H81B 109.5
C80 C81 H81C 109.5
H81A C81 H81C 109.5
H81B C81 H81C 109.5
C80 C82 H82A 109.5
C80 C82 H82B 109.5
H82A C82 H82B 109.5
C80 C82 H82C 109.5
H82A C82 H82C 109.5
H82B C82 H82C 109.5
S1 C83 H83A 109.5
S1 C83 H83B 109.5
H83A C83 H83B 109.5
S1 C83 H83C 109.5
H83A C83 H83C 109.5
H83B C83 H83C 109.5
S1 C84 H84A 109.5
S1 C84 H84B 109.5
H84A C84 H84B 109.5
S1 C84 H84C 109.5
H84A C84 H84C 109.5
H84B C84 H84C 109.5
C1 N1 C4 106.51(19)
C1 N1 Zn1 125.53(17)
C4 N1 Zn1 126.83(16)
C9 N2 C6 106.2(2)
C9 N2 Zn1 125.74(17)
C6 N2 Zn1 126.88(15)
C11 N3 C14 106.85(19)
C11 N3 Zn1 125.65(17)
C14 N3 Zn1 127.44(15)
C19 N4 C16 106.0(2)
C19 N4 Zn1 125.95(17)
C16 N4 Zn1 127.78(15)
C23 O1 C27 118.4(2)
C29 O2 C28 114.9(2)
C31 O3 C30 113.0(3)
C32 O4 C33 112.2(3)
C25 O5 C34 117.2(2)
C35 O6 C36 112.1(2)
C38 O7 C37 112.0(2)
C40 O8 C39 112.3(3)
C54 O9 C58 118.4(2)
C59 O10 C60 115.3(2)
C61 O11 C62 112.6(3)
C63 O12 C64 109.9(3)
C56 O13 C65 117.3(2)
C66 O14 C67 111.80(19)
C69 O15 C68 114.0(2)
C70 O16 C71 112.7(3)
S1 O17 Zn1 120.13(11)
C42 Si1 C43 105.22(12)
C42 Si1 C46 109.60(13)
C43 Si1 C46 111.32(15)
C42 Si1 C49 105.92(13)
C43 Si1 C49 111.50(14)
C46 Si1 C49 112.84(15)
C73 Si2 C77 108.80(13)
C73 Si2 C74 105.70(13)
C77 Si2 C74 111.49(15)
C73 Si2 C80 105.89(14)
C77 Si2 C80 113.36(16)
C74 Si2 C80 111.11(15)
N3 Zn1 N4 88.15(8)
N3 Zn1 N1 163.65(8)
N4 Zn1 N1 89.38(8)
N3 Zn1 N2 89.78(8)
N4 Zn1 N2 162.80(8)
N1 Zn1 N2 87.83(8)
N3 Zn1 O17 98.58(8)
N4 Zn1 O17 102.87(8)
N1 Zn1 O17 97.73(8)
N2 Zn1 O17 94.32(8)
O17 S1 C84 105.33(14)
O17 S1 C83 103.46(13)
C84 S1 C83 98.93(16)

loop_
_geom_bond_atom_site_label_1
_geom_bond_atom_site_label_2
_geom_bond_distance
C1 N1 1.367(3)
C1 C20 1.409(4)
C1 C2 1.433(4)
C2 C3 1.349(4)
C2 H2 0.9500
C3 C4 1.439(3)
C3 H3 0.9500
C4 N1 1.378(3)
C4 C5 1.400(3)
C5 C6 1.406(3)
C5 C21 1.498(3)
C6 N2 1.376(3)
C6 C7 1.438(3)
C7 C8 1.355(3)
C7 H7 0.9500
C8 C9 1.439(4)
C8 H8 0.9500
C9 N2 1.368(3)
C9 C10 1.412(4)
C10 C11 1.403(4)
C10 C41 1.440(3)
C11 N3 1.369(3)
C11 C12 1.440(3)
C12 C13 1.343(4)
C12 H12 0.9500
C13 C14 1.442(3)
C13 H13 0.9500
C14 N3 1.375(3)
C14 C15 1.398(3)
C15 C16 1.409(3)
C15 C52 1.500(3)
C16 N4 1.378(3)
C16 C17 1.446(3)
C17 C18 1.346(3)
C17 H17 0.9500
C18 C19 1.436(4)
C18 H18 0.9500
C19 N4 1.366(3)
C19 C20 1.409(3)
C20 C72 1.441(3)
C21 C26 1.374(4)
C21 C22 1.397(4)
C22 C23 1.387(4)
C22 H22 0.9500
C23 O1 1.370(3)
C23 C24 1.387(4)
C24 C25 1.383(4)
C24 H24 0.9500
C25 O5 1.373(3)
C25 C26 1.402(4)
C26 H26 0.9500
C27 O1 1.429(3)
C27 C28 1.491(4)
C27 H27A 0.9900
C27 H27B 0.9900
C28 O2 1.427(3)
C28 H28A 0.9900
C28 H28B 0.9900
C29 O2 1.405(4)
C29 C30 1.494(5)
C29 H29A 0.9900
C29 H29B 0.9900
C30 O3 1.426(4)
C30 H30A 0.9900
C30 H30B 0.9900
C31 O3 1.421(4)
C31 C32 1.496(5)
C31 H31A 0.9900
C31 H31B 0.9900
C32 O4 1.411(4)
C32 H32A 0.9900
C32 H32B 0.9900
C33 O4 1.423(4)
C33 H33A 0.9800
C33 H33B 0.9800
C33 H33C 0.9800
C34 O5 1.434(3)
C34 C35 1.494(4)
C34 H34A 0.9900
C34 H34B 0.9900
C35 O6 1.415(3)
C35 H35A 0.9900
C35 H35B 0.9900
C36 O6 1.418(3)
C36 C37 1.493(4)
C36 H36A 0.9900
C36 H36B 0.9900
C37 O7 1.423(4)
C37 H37A 0.9900
C37 H37B 0.9900
C38 O7 1.420(3)
C38 C39 1.488(5)
C38 H38A 0.9900
C38 H38B 0.9900
C39 O8 1.410(4)
C39 H39A 0.9900
C39 H39B 0.9900
C40 O8 1.407(4)
C40 H40A 0.9800
C40 H40B 0.9800
C40 H40C 0.9800
C41 C42 1.206(3)
C42 Si1 1.843(2)
C43 C44 1.532(4)
C43 C45 1.537(3)
C43 Si1 1.872(3)
C43 H43 1.0000
C44 H44A 0.9800
C44 H44B 0.9800
C44 H44C 0.9800
C45 H45A 0.9800
C45 H45B 0.9800
C45 H45C 0.9800
C46 C48 1.468(5)
C46 C47 1.527(4)
C46 Si1 1.886(3)
C46 H46 1.0000
C47 H47A 0.9800
C47 H47B 0.9800
C47 H47C 0.9800
C48 H48A 0.9800
C48 H48B 0.9800
C48 H48C 0.9800
C49 C51 1.531(5)
C49 C50 1.541(4)
C49 Si1 1.887(3)
C49 H49 1.0000
C50 H50A 0.9800
C50 H50B 0.9800
C50 H50C 0.9800
C51 H51A 0.9800
C51 H51B 0.9800
C51 H51C 0.9800
C52 C57 1.382(4)
C52 C53 1.402(4)
C53 C54 1.387(4)
C53 H53 0.9500
C54 O9 1.367(3)
C54 C55 1.389(4)
C55 C56 1.378(4)
C55 H55 0.9500
C56 O13 1.371(3)
C56 C57 1.397(4)
C57 H57 0.9500
C58 O9 1.432(3)
C58 C59 1.507(4)
C58 H58A 0.9900
C58 H58B 0.9900
C59 O10 1.415(3)
C59 H59A 0.9900
C59 H59B 0.9900
C60 O10 1.426(3)
C60 C61 1.493(5)
C60 H60A 0.9900
C60 H60B 0.9900
C61 O11 1.405(4)
C61 H61A 0.9900
C61 H61B 0.9900
C62 O11 1.425(4)
C62 C63 1.510(6)
C62 H62A 0.9900
C62 H62B 0.9900
C63 O12 1.416(4)
C63 H63A 0.9900
C63 H63B 0.9900
C64 O12 1.416(5)
C64 H64A 0.9800
C64 H64B 0.9800
C64 H64C 0.9800
C65 O13 1.435(3)
C65 C66 1.497(4)
C65 H65A 0.9900
C65 H65B 0.9900
C66 O14 1.423(3)
C66 H66A 0.9900
C66 H66B 0.9900
C67 O14 1.425(3)
C67 C68 1.496(4)
C67 H67A 0.9900
C67 H67B 0.9900
C68 O15 1.417(4)
C68 H68A 0.9900
C68 H68B 0.9900
C69 O15 1.416(3)
C69 C70 1.488(5)
C69 H69A 0.9900
C69 H69B 0.9900
C70 O16 1.408(4)
C70 H70A 0.9900
C70 H70B 0.9900
C71 O16 1.424(4)
C71 H71A 0.9800
C71 H71B 0.9800
C71 H71C 0.9800
C72 C73 1.200(3)
C73 Si2 1.845(3)
C74 C75 1.530(4)
C74 C76 1.543(4)
C74 Si2 1.882(3)
C74 H74 1.0000
C75 H75A 0.9800
C75 H75B 0.9800
C75 H75C 0.9800
C76 H76A 0.9800
C76 H76B 0.9800
C76 H76C 0.9800
C77 C79 1.519(5)
C77 C78 1.529(4)
C77 Si2 1.878(3)
C77 H77 1.0000
C78 H78A 0.9800
C78 H78B 0.9800
C78 H78C 0.9800
C79 H79A 0.9800
C79 H79B 0.9800
C79 H79C 0.9800
C80 C82 1.534(5)
C80 C81 1.538(5)
C80 Si2 1.888(3)
C80 H80 1.0000
C81 H81A 0.9800
C81 H81B 0.9800
C81 H81C 0.9800
C82 H82A 0.9800
C82 H82B 0.9800
C82 H82C 0.9800
C83 S1 1.783(3)
C83 H83A 0.9800
C83 H83B 0.9800
C83 H83C 0.9800
C84 S1 1.780(3)
C84 H84A 0.9800
C84 H84B 0.9800
C84 H84C 0.9800
N1 Zn1 2.0707(19)
N2 Zn1 2.083(2)
N3 Zn1 2.0598(19)
N4 Zn1 2.070(2)
O17 S1 1.5149(19)
O17 Zn1 2.0938(18)

loop_
_geom_torsion_atom_site_label_1
_geom_torsion_atom_site_label_2
_geom_torsion_atom_site_label_3
_geom_torsion_atom_site_label_4
_geom_torsion
N1 C1 C2 C3 0.9(3)
C20 C1 C2 C3 179.8(3)
C1 C2 C3 C4 -0.4(3)
C2 C3 C4 N1 -0.2(3)
C2 C3 C4 C5 177.6(3)
N1 C4 C5 C6 -2.2(4)
C3 C4 C5 C6 -179.7(3)
N1 C4 C5 C21 174.7(2)
C3 C4 C5 C21 -2.8(4)
C4 C5 C6 N2 0.4(4)
C21 C5 C6 N2 -176.4(2)
C4 C5 C6 C7 -178.4(3)
C21 C5 C6 C7 4.9(4)
N2 C6 C7 C8 0.3(3)
C5 C6 C7 C8 179.1(2)
C6 C7 C8 C9 0.2(3)
C7 C8 C9 N2 -0.6(3)
C7 C8 C9 C10 -179.9(2)
N2 C9 C10 C11 0.4(4)
C8 C9 C10 C11 179.5(3)
N2 C9 C10 C41 -177.5(2)
C8 C9 C10 C41 1.6(4)
C9 C10 C11 N3 3.3(4)
C41 C10 C11 N3 -178.7(2)
C9 C10 C11 C12 -174.9(3)
C41 C10 C11 C12 3.1(4)
N3 C11 C12 C13 0.1(3)
C10 C11 C12 C13 178.6(3)
C11 C12 C13 C14 -0.7(3)
C12 C13 C14 N3 1.1(3)
C12 C13 C14 C15 -174.5(3)
N3 C14 C15 C16 0.8(4)
C13 C14 C15 C16 175.7(2)
N3 C14 C15 C52 -174.3(2)
C13 C14 C15 C52 0.6(4)
C14 C15 C16 N4 1.0(4)
C52 C15 C16 N4 176.2(2)
C14 C15 C16 C17 -180.0(3)
C52 C15 C16 C17 -4.8(4)
N4 C16 C17 C18 0.3(3)
C15 C16 C17 C18 -178.8(2)
C16 C17 C18 C19 -0.6(3)
C17 C18 C19 N4 0.8(3)
C17 C18 C19 C20 -177.4(3)
N1 C1 C20 C19 2.1(4)
C2 C1 C20 C19 -176.6(3)
N1 C1 C20 C72 179.9(2)
C2 C1 C20 C72 1.2(4)
N4 C19 C20 C1 -4.4(4)
C18 C19 C20 C1 173.5(3)
N4 C19 C20 C72 177.8(2)
C18 C19 C20 C72 -4.3(4)
C4 C5 C21 C26 -102.7(3)
C6 C5 C21 C26 74.4(3)
C4 C5 C21 C22 74.3(3)
C6 C5 C21 C22 -108.6(3)
C26 C21 C22 C23 1.3(3)
C5 C21 C22 C23 -175.6(2)
C21 C22 C23 O1 179.0(2)
C21 C22 C23 C24 -0.3(4)
O1 C23 C24 C25 -179.6(2)
C22 C23 C24 C25 -0.3(4)
C23 C24 C25 O5 179.2(2)
C23 C24 C25 C26 -0.3(4)
C22 C21 C26 C25 -1.9(3)
C5 C21 C26 C25 175.1(2)
O5 C25 C26 C21 -178.2(2)
C24 C25 C26 C21 1.3(4)
O1 C27 C28 O2 70.5(3)
O2 C29 C30 O3 71.8(4)
O3 C31 C32 O4 72.0(4)
O5 C34 C35 O6 -63.5(3)
O6 C36 C37 O7 -63.8(3)
O7 C38 C39 O8 -68.8(4)
C14 C15 C52 C57 112.4(3)
C16 C15 C52 C57 -63.1(3)
C14 C15 C52 C53 -66.2(3)
C16 C15 C52 C53 118.3(3)
C57 C52 C53 C54 -1.0(3)
C15 C52 C53 C54 177.6(2)
C52 C53 C54 O9 -178.9(2)
C52 C53 C54 C55 1.4(3)
O9 C54 C55 C56 179.35(19)
C53 C54 C55 C56 -0.9(3)
C54 C55 C56 O13 -178.7(2)
C54 C55 C56 C57 -0.1(3)
C53 C52 C57 C56 0.0(3)
C15 C52 C57 C56 -178.6(2)
O13 C56 C57 C52 179.2(2)
C55 C56 C57 C52 0.5(3)
O9 C58 C59 O10 -178.04(19)
O10 C60 C61 O11 -70.3(4)
O11 C62 C63 O12 -70.4(4)
O13 C65 C66 O14 72.0(3)
O14 C67 C68 O15 63.7(3)
O15 C69 C70 O16 69.0(3)
C20 C1 N1 C4 -179.9(3)
C2 C1 N1 C4 -1.0(3)
C20 C1 N1 Zn1 11.6(4)
C2 C1 N1 Zn1 -169.51(18)
C5 C4 N1 C1 -177.0(2)
C3 C4 N1 C1 0.8(3)
C5 C4 N1 Zn1 -8.8(4)
C3 C4 N1 Zn1 169.07(17)
C10 C9 N2 C6 -180.0(2)
C8 C9 N2 C6 0.8(3)
C10 C9 N2 Zn1 -11.5(4)
C8 C9 N2 Zn1 169.27(17)
C5 C6 N2 C9 -179.5(2)
C7 C6 N2 C9 -0.6(3)
C5 C6 N2 Zn1 12.1(4)
C7 C6 N2 Zn1 -168.97(17)
C10 C11 N3 C14 -177.9(3)
C12 C11 N3 C14 0.6(3)
C10 C11 N3 Zn1 4.7(4)
C12 C11 N3 Zn1 -176.90(17)
C15 C14 N3 C11 174.6(2)
C13 C14 N3 C11 -1.0(3)
C15 C14 N3 Zn1 -8.0(4)
C13 C14 N3 Zn1 176.41(17)
C20 C19 N4 C16 177.6(2)
C18 C19 N4 C16 -0.5(3)
C20 C19 N4 Zn1 -7.5(4)
C18 C19 N4 Zn1 174.35(17)
C15 C16 N4 C19 179.3(2)
C17 C16 N4 C19 0.1(3)
C15 C16 N4 Zn1 4.5(4)
C17 C16 N4 Zn1 -174.63(17)
C24 C23 O1 C27 177.7(2)
C22 C23 O1 C27 -1.6(3)
C28 C27 O1 C23 -175.0(2)
C30 C29 O2 C28 -86.9(4)
C27 C28 O2 C29 -161.8(3)
C32 C31 O3 C30 -158.6(3)
C29 C30 O3 C31 83.9(4)
C31 C32 O4 C33 -174.5(3)
C24 C25 O5 C34 6.5(3)
C26 C25 O5 C34 -174.1(2)
C35 C34 O5 C25 170.7(2)
C34 C35 O6 C36 -179.5(2)
C37 C36 O6 C35 -176.8(2)
C39 C38 O7 C37 -168.6(3)
C36 C37 O7 C38 -176.5(3)
C38 C39 O8 C40 174.3(3)
C53 C54 O9 C58 15.6(3)
C55 C54 O9 C58 -164.6(2)
C59 C58 O9 C54 161.5(2)
C58 C59 O10 C60 169.5(2)
C61 C60 O10 C59 93.1(3)
C60 C61 O11 C62 -178.7(3)
C63 C62 O11 C61 176.1(3)
C62 C63 O12 C64 -179.7(3)
C55 C56 O13 C65 -2.9(3)
C57 C56 O13 C65 178.5(2)
C66 C65 O13 C56 -174.88(19)
C65 C66 O14 C67 175.6(2)
C68 C67 O14 C66 -174.1(2)
C70 C69 O15 C68 -178.0(3)
C67 C68 O15 C69 -177.8(2)
C69 C70 O16 C71 -163.8(3)
C44 C43 Si1 C42 -58.1(2)
C45 C43 Si1 C42 175.8(2)
C44 C43 Si1 C46 60.5(2)
C45 C43 Si1 C46 -65.6(3)
C44 C43 Si1 C49 -172.5(2)
C45 C43 Si1 C49 61.4(3)
C48 C46 Si1 C42 -25.4(3)
C47 C46 Si1 C42 -160.3(3)
C48 C46 Si1 C43 -141.4(3)
C47 C46 Si1 C43 83.7(3)
C48 C46 Si1 C49 92.3(3)
C47 C46 Si1 C49 -42.6(3)
C51 C49 Si1 C42 -62.2(2)
C50 C49 Si1 C42 61.6(3)
C51 C49 Si1 C43 51.7(2)
C50 C49 Si1 C43 175.6(2)
C51 C49 Si1 C46 177.9(2)
C50 C49 Si1 C46 -58.3(3)
C79 C77 Si2 C73 34.9(3)
C78 C77 Si2 C73 166.1(2)
C79 C77 Si2 C74 151.1(3)
C78 C77 Si2 C74 -77.7(3)
C79 C77 Si2 C80 -82.6(3)
C78 C77 Si2 C80 48.5(3)
C75 C74 Si2 C73 67.1(3)
C76 C74 Si2 C73 -166.4(2)
C75 C74 Si2 C77 -51.0(2)
C76 C74 Si2 C77 75.5(3)
C75 C74 Si2 C80 -178.5(2)
C76 C74 Si2 C80 -52.0(3)
C82 C80 Si2 C73 61.7(3)
C81 C80 Si2 C73 -62.6(3)
C82 C80 Si2 C77 -179.1(2)
C81 C80 Si2 C77 56.6(3)
C82 C80 Si2 C74 -52.6(3)
C81 C80 Si2 C74 -176.9(3)
Zn1 O17 S1 C84 106.58(15)
Zn1 O17 S1 C83 -150.07(13)
